data_4512855
loop_
_publ_author_name
'Ghorai, Debasish'
'Choudhury, Joyanta'

_publ_section_title
;
 Rhodium(III)--N-Heterocyclic Carbene-Driven Cascade C--H Activation
 Catalysis
;
_journal_issue 4
_journal_name_full 'ACS Catalysis'
_journal_page_first 2692
_journal_paper_doi 10.1021/acscatal.5b00243
_journal_volume 5
_journal_year 2015
_chemical_formula_sum 'C45 H31 F3 N2 O3 S'
_chemical_formula_weight 736.78
_chemical_name_systematic
;
 ?
;
_space_group_crystal_system triclinic
_space_group_IT_number 2
_space_group_name_Hall '-P 1'
_space_group_name_H-M_alt 'P -1'
_symmetry_space_group_name_Hall '-P 1'
_symmetry_space_group_name_H-M 'P -1'
_atom_sites_solution_hydrogens geom
_audit_creation_method SHELXL-2014
_cell_angle_alpha 102.793(4)
_cell_angle_beta 106.868(3)
_cell_angle_gamma 96.170(4)
_cell_formula_units_Z 2
_cell_length_a 10.6172(5)
_cell_length_b 12.7911(7)
_cell_length_c 14.6372(7)
_cell_measurement_reflns_used 5978
_cell_measurement_temperature 293(2)
_cell_measurement_theta_max 24.404
_cell_measurement_theta_min 2.039
_cell_volume 1823.39(17)
_computing_cell_refinement 'Bruker XSCANS'
_computing_data_collection 'Bruker XSCANS'
_computing_data_reduction 'Bruker SHELXTL'
_computing_structure_refinement 'SHELXL-2014 (Sheldrick, 2014)'
_computing_structure_solution SIR-92
_diffrn_ambient_temperature 293(2)
_diffrn_measured_fraction_theta_full 0.904
_diffrn_measured_fraction_theta_max 0.998
_diffrn_measurement_device_type 'Bruker P4'
_diffrn_measurement_method '\w scans'
_diffrn_radiation_type MoK\a
_diffrn_radiation_wavelength 0.71073
_diffrn_reflns_av_R_equivalents 0.0772
_diffrn_reflns_av_unetI/netI 0.0909
_diffrn_reflns_Laue_measured_fraction_full 0.904
_diffrn_reflns_Laue_measured_fraction_max 0.998
_diffrn_reflns_limit_h_max 11
_diffrn_reflns_limit_h_min -12
_diffrn_reflns_limit_k_max 14
_diffrn_reflns_limit_k_min -14
_diffrn_reflns_limit_l_max 17
_diffrn_reflns_limit_l_min -17
_diffrn_reflns_number 25491
_diffrn_reflns_point_group_measured_fraction_full 0.904
_diffrn_reflns_point_group_measured_fraction_max 0.998
_diffrn_reflns_theta_full 25.242
_diffrn_reflns_theta_max 24.404
_diffrn_reflns_theta_min 2.039
_diffrn_source 'sealed tube'
_exptl_absorpt_coefficient_mu 0.149
_exptl_absorpt_correction_T_max 0.984
_exptl_absorpt_correction_T_min 0.965
_exptl_absorpt_correction_type multi-scan
_exptl_absorpt_process_details SADABS
_exptl_crystal_colour yellow
_exptl_crystal_density_diffrn 1.342
_exptl_crystal_description prism
_exptl_crystal_F_000 764
_exptl_crystal_size_max 0.240
_exptl_crystal_size_mid 0.150
_exptl_crystal_size_min 0.110
_refine_diff_density_max 1.204
_refine_diff_density_min -0.595
_refine_diff_density_rms 0.083
_refine_ls_extinction_coef 0.008(5)
_refine_ls_extinction_expression Fc^*^=kFc[1+0.001xFc^2^\l^3^/sin(2\q)]^-1/4^
_refine_ls_extinction_method SHELXL
_refine_ls_goodness_of_fit_ref 1.337
_refine_ls_hydrogen_treatment constr
_refine_ls_matrix_type full
_refine_ls_number_parameters 488
_refine_ls_number_reflns 5978
_refine_ls_number_restraints 12
_refine_ls_restrained_S_all 1.387
_refine_ls_R_factor_all 0.1744
_refine_ls_R_factor_gt 0.1189
_refine_ls_shift/su_max 5.152
_refine_ls_shift/su_mean 0.037
_refine_ls_structure_factor_coef Fsqd
_refine_ls_weighting_details 'w=1/[\s^2^(Fo^2^)+(0.2000P)^2^] where P=(Fo^2^+2Fc^2^)/3'
_refine_ls_weighting_scheme calc
_refine_ls_wR_factor_gt 0.3443
_refine_ls_wR_factor_ref 0.4055
_reflns_Friedel_coverage 0.000
_reflns_number_gt 3184
_reflns_number_total 5978
_reflns_threshold_expression 'I > 2\s(I)'
_cod_data_source_file cs5b00243_si_004.cif
_cod_data_source_block shelx
_cod_original_cell_volume 1823.39(16)
_cod_database_code 4512855
_shelx_space_group_comment
;
The symmetry employed for this shelxl refinement is uniquely defined
by the following loop, which should always be used as a source of
symmetry information in preference to the above space-group names.
They are only intended as comments.
;
_shelx_estimated_absorpt_t_min 0.965
_shelx_estimated_absorpt_t_max 0.984
_shelxl_version_number 2014-3

loop_
_space_group_symop_operation_xyz
'x, y, z'
'-x, -y, -z'

loop_
_atom_site_label
_atom_site_type_symbol
_atom_site_fract_x
_atom_site_fract_y
_atom_site_fract_z
_atom_site_U_iso_or_equiv
_atom_site_adp_type
_atom_site_occupancy
_atom_site_site_symmetry_order
_atom_site_calc_flag
_atom_site_refinement_flags_posn
_atom_site_refinement_flags_adp
C1 C 0.6060(5) 0.2305(4) -0.0242(4) 0.0536(13) Uani 1 1 d . .
C2 C 0.6559(6) 0.2531(4) 0.1397(4) 0.0569(14) Uani 1 1 d . .
C3 C 0.5535(6) 0.3047(4) 0.1109(4) 0.0571(14) Uani 1 1 d . .
H3 H 0.5097 0.3415 0.1510 0.068 Uiso 1 1 calc R U
C4 C 0.5939(5) 0.2015(4) -0.1261(4) 0.0562(14) Uani 1 1 d . .
C5 C 0.5109(6) 0.2497(4) -0.1873(4) 0.0590(15) Uani 1 1 d . .
C6 C 0.4328(5) 0.3236(4) -0.1499(4) 0.0586(14) Uani 1 1 d . .
C7 C 0.3425(6) 0.3728(5) -0.2102(5) 0.0745(17) Uani 1 1 d . .
H7 H 0.3375 0.3634 -0.2761 0.089 Uiso 1 1 calc R U
C8 C 0.2619(7) 0.4346(5) -0.1730(5) 0.0775(18) Uani 1 1 d . .
H8 H 0.2040 0.4678 -0.2135 0.093 Uiso 1 1 calc R U
C9 C 0.2659(6) 0.4481(5) -0.0746(5) 0.0728(17) Uani 1 1 d . .
H9 H 0.2091 0.4886 -0.0507 0.087 Uiso 1 1 calc R U
C10 C 0.3516(6) 0.4028(5) -0.0143(4) 0.0679(16) Uani 1 1 d . .
H10 H 0.3549 0.4129 0.0513 0.081 Uiso 1 1 calc R U
C11 C 0.4354(6) 0.3407(4) -0.0508(4) 0.0568(14) Uani 1 1 d . .
C12 C 0.8170(5) 0.1669(5) 0.0671(4) 0.0593(15) Uani 1 1 d . .
H12A H 0.8895 0.2229 0.1147 0.071 Uiso 1 1 calc R U
H12B H 0.8333 0.1531 0.0040 0.071 Uiso 1 1 calc R U
C13 C 0.8146(5) 0.0654(5) 0.1003(4) 0.0615(15) Uani 1 1 d . .
C14 C 0.8041(5) 0.0676(5) 0.1948(4) 0.0569(14) Uani 1 1 d . .
C15 C 0.7926(5) 0.1672(4) 0.2644(4) 0.0553(14) Uani 1 1 d . .
C16 C 0.7288(5) 0.2479(4) 0.2407(4) 0.0565(14) Uani 1 1 d . .
C17 C 0.8317(6) -0.0312(5) 0.0422(4) 0.0734(18) Uani 1 1 d . .
H17 H 0.8400 -0.0322 -0.0195 0.088 Uiso 1 1 calc R U
C18 C 0.8366(7) -0.1236(6) 0.0733(5) 0.087(2) Uani 1 1 d . .
H18 H 0.8497 -0.1865 0.0338 0.105 Uiso 1 1 calc R U
C19 C 0.8221(7) -0.1236(5) 0.1632(5) 0.0817(19) Uani 1 1 d . .
H19 H 0.8213 -0.1877 0.1833 0.098 Uiso 1 1 calc R U
C20 C 0.8087(6) -0.0289(5) 0.2246(4) 0.0664(16) Uani 1 1 d . .
H20 H 0.8026 -0.0296 0.2866 0.080 Uiso 1 1 calc R U
C21 C 0.6590(6) 0.1119(5) -0.1654(4) 0.0622(15) Uani 1 1 d . .
C22 C 0.6083(7) 0.0050(5) -0.1672(5) 0.0755(18) Uani 1 1 d . .
H22 H 0.5387 -0.0078 -0.1422 0.091 Uiso 1 1 calc R U
C23 C 0.6630(9) -0.0823(7) -0.2068(5) 0.093(2) Uani 1 1 d . .
H23 H 0.6297 -0.1530 -0.2079 0.112 Uiso 1 1 calc R U
C24 C 0.7619(11) -0.0641(9) -0.2427(6) 0.111(3) Uani 1 1 d . .
H24 H 0.7972 -0.1228 -0.2686 0.133 Uiso 1 1 calc R U
C25 C 0.8144(8) 0.0401(9) -0.2428(5) 0.100(3) Uani 1 1 d . .
H25 H 0.8849 0.0509 -0.2673 0.120 Uiso 1 1 calc R U
C26 C 0.7594(7) 0.1298(7) -0.2051(5) 0.084(2) Uani 1 1 d . .
H26 H 0.7908 0.1996 -0.2073 0.100 Uiso 1 1 calc R U
C27 C 0.4983(6) 0.2263(5) -0.2944(4) 0.0616(15) Uani 1 1 d . .
C28 C 0.4294(7) 0.1251(6) -0.3597(4) 0.0777(18) Uani 1 1 d . .
H28 H 0.3952 0.0711 -0.3353 0.093 Uiso 1 1 calc R U
C29 C 0.4120(7) 0.1047(7) -0.4587(5) 0.086(2) Uani 1 1 d . .
H29 H 0.3625 0.0385 -0.5016 0.103 Uiso 1 1 calc R U
C30 C 0.4672(8) 0.1817(8) -0.4948(5) 0.097(2) Uani 1 1 d . .
H30 H 0.4587 0.1667 -0.5617 0.117 Uiso 1 1 calc R U
C31 C 0.5356(9) 0.2819(8) -0.4311(6) 0.101(2) Uani 1 1 d . .
H31 H 0.5723 0.3346 -0.4555 0.121 Uiso 1 1 calc R U
C32 C 0.5496(7) 0.3042(6) -0.3318(5) 0.0800(19) Uani 1 1 d . .
H32 H 0.5940 0.3723 -0.2899 0.096 Uiso 1 1 calc R U
C33 C 0.8591(6) 0.1729(4) 0.3714(4) 0.0581(14) Uani 1 1 d . .
C34 C 0.9960(6) 0.1765(5) 0.4073(4) 0.0725(17) Uani 1 1 d . .
H34 H 1.0470 0.1771 0.3653 0.087 Uiso 1 1 calc R U
C35 C 1.0567(8) 0.1791(6) 0.5044(6) 0.095(2) Uani 1 1 d . .
H35 H 1.1483 0.1804 0.5280 0.114 Uiso 1 1 calc R U
C36 C 0.9804(11) 0.1796(7) 0.5678(6) 0.107(3) Uani 1 1 d . .
H36 H 1.0214 0.1807 0.6335 0.128 Uiso 1 1 calc R U
C37 C 0.8495(9) 0.1787(7) 0.5346(5) 0.098(2) Uani 1 1 d . .
H37 H 0.7997 0.1816 0.5777 0.118 Uiso 1 1 calc R U
C38 C 0.7875(7) 0.1734(5) 0.4361(4) 0.0749(17) Uani 1 1 d . .
H38 H 0.6955 0.1701 0.4131 0.090 Uiso 1 1 calc R U
C39 C 0.7298(6) 0.3474(5) 0.3181(4) 0.0593(15) Uani 1 1 d . .
C40 C 0.6154(7) 0.3665(5) 0.3400(4) 0.0723(17) Uani 1 1 d . .
H40 H 0.5365 0.3155 0.3086 0.087 Uiso 1 1 calc R U
C41 C 0.6170(9) 0.4613(6) 0.4084(5) 0.083(2) Uani 1 1 d . .
H41 H 0.5397 0.4727 0.4239 0.100 Uiso 1 1 calc R U
C42 C 0.7320(10) 0.5387(6) 0.4535(5) 0.092(2) Uani 1 1 d . .
H42 H 0.7326 0.6034 0.4977 0.110 Uiso 1 1 calc R U
C43 C 0.8471(9) 0.5183(6) 0.4319(5) 0.098(2) Uani 1 1 d . .
H43 H 0.9265 0.5685 0.4643 0.117 Uiso 1 1 calc R U
C44 C 0.8456(7) 0.4253(5) 0.3634(4) 0.0722(17) Uani 1 1 d . .
H44 H 0.9227 0.4146 0.3473 0.087 Uiso 1 1 calc R U
C45 C 1.1162(10) 0.4790(16) 0.1974(13) 0.51(3) Uani 1 1 d D .
N1 N 0.6875(4) 0.2063(4) 0.0564(3) 0.0540(12) Uani 1 1 d . .
N2 N 0.5253(4) 0.2929(4) 0.0098(3) 0.0566(12) Uani 1 1 d . .
O1 O 1.1144(14) 0.3049(12) 0.1012(9) 0.421(16) Uani 1 1 d D .
O2 O 1.1299(10) 0.3134(9) 0.2628(8) 0.218(5) Uani 1 1 d D .
O3 O 1.3175(8) 0.3833(10) 0.2101(8) 0.237(6) Uani 1 1 d D .
F1 F 0.9858(9) 0.4518(10) 0.1692(9) 0.272(5) Uani 1 1 d D .
F2 F 1.183(2) 0.514(2) 0.2964(11) 0.74(4) Uani 1 1 d D .
F3 F 1.1617(10) 0.5319(7) 0.1421(7) 0.228(4) Uani 1 1 d D .
S1 S 1.1920(2) 0.36689(19) 0.21059(19) 0.1089(9) Uani 1 1 d D .

loop_
_atom_site_aniso_label
_atom_site_aniso_U_11
_atom_site_aniso_U_22
_atom_site_aniso_U_33
_atom_site_aniso_U_23
_atom_site_aniso_U_13
_atom_site_aniso_U_12
C1 0.056(3) 0.064(3) 0.045(3) 0.021(2) 0.017(2) 0.019(3)
C2 0.066(3) 0.063(3) 0.041(3) 0.012(2) 0.017(3) 0.016(3)
C3 0.069(4) 0.064(3) 0.041(3) 0.015(2) 0.018(3) 0.020(3)
C4 0.059(3) 0.065(3) 0.046(3) 0.015(3) 0.016(3) 0.017(3)
C5 0.064(3) 0.060(3) 0.049(3) 0.015(3) 0.013(3) 0.009(3)
C6 0.064(3) 0.065(3) 0.049(3) 0.019(3) 0.015(3) 0.021(3)
C7 0.083(4) 0.086(4) 0.061(4) 0.034(3) 0.018(3) 0.026(4)
C8 0.091(5) 0.080(4) 0.072(4) 0.036(3) 0.020(4) 0.041(4)
C9 0.083(4) 0.075(4) 0.071(4) 0.022(3) 0.029(3) 0.039(3)
C10 0.079(4) 0.079(4) 0.050(3) 0.021(3) 0.018(3) 0.031(3)
C11 0.067(3) 0.058(3) 0.050(3) 0.018(3) 0.018(3) 0.023(3)
C12 0.060(3) 0.079(4) 0.041(3) 0.017(3) 0.017(2) 0.021(3)
C13 0.051(3) 0.074(4) 0.052(3) 0.011(3) 0.010(2) 0.013(3)
C14 0.052(3) 0.068(4) 0.051(3) 0.015(3) 0.015(2) 0.014(3)
C15 0.056(3) 0.061(3) 0.050(3) 0.017(3) 0.018(2) 0.011(3)
C16 0.060(3) 0.067(3) 0.042(3) 0.018(3) 0.013(2) 0.013(3)
C17 0.077(4) 0.080(4) 0.052(3) 0.001(3) 0.012(3) 0.028(3)
C18 0.103(5) 0.075(5) 0.068(5) 0.009(4) 0.008(4) 0.021(4)
C19 0.089(5) 0.060(4) 0.087(5) 0.013(3) 0.021(4) 0.013(3)
C20 0.069(4) 0.065(4) 0.062(4) 0.020(3) 0.016(3) 0.008(3)
C21 0.064(3) 0.083(4) 0.041(3) 0.016(3) 0.016(3) 0.023(3)
C22 0.086(4) 0.067(4) 0.068(4) 0.015(3) 0.018(3) 0.020(3)
C23 0.110(6) 0.099(6) 0.068(4) 0.002(4) 0.033(4) 0.038(5)
C24 0.126(7) 0.126(8) 0.071(5) 0.005(5) 0.021(5) 0.058(6)
C25 0.087(5) 0.157(8) 0.077(5) 0.041(5) 0.041(4) 0.052(6)
C26 0.070(4) 0.119(6) 0.072(4) 0.037(4) 0.026(3) 0.029(4)
C27 0.072(4) 0.075(4) 0.039(3) 0.016(3) 0.014(3) 0.024(3)
C28 0.082(4) 0.091(5) 0.058(4) 0.015(3) 0.023(3) 0.015(4)
C29 0.083(5) 0.109(5) 0.059(4) 0.008(4) 0.020(3) 0.024(4)
C30 0.100(5) 0.142(8) 0.053(4) 0.019(5) 0.025(4) 0.049(5)
C31 0.120(6) 0.132(7) 0.079(5) 0.058(5) 0.043(5) 0.050(5)
C32 0.099(5) 0.083(4) 0.068(4) 0.030(3) 0.035(4) 0.015(4)
C33 0.067(4) 0.065(3) 0.048(3) 0.023(3) 0.017(3) 0.022(3)
C34 0.076(4) 0.084(4) 0.059(4) 0.022(3) 0.017(3) 0.031(3)
C35 0.084(5) 0.117(6) 0.081(5) 0.039(4) 0.005(4) 0.037(4)
C36 0.142(8) 0.122(6) 0.061(5) 0.049(4) 0.016(5) 0.041(6)
C37 0.122(7) 0.133(6) 0.066(5) 0.056(4) 0.037(5) 0.047(5)
C38 0.079(4) 0.099(5) 0.057(4) 0.036(3) 0.023(3) 0.028(4)
C39 0.064(4) 0.077(4) 0.039(3) 0.018(3) 0.013(3) 0.026(3)
C40 0.086(5) 0.080(4) 0.055(4) 0.022(3) 0.025(3) 0.023(3)
C41 0.116(6) 0.089(5) 0.062(4) 0.024(4) 0.042(4) 0.046(5)
C42 0.145(7) 0.077(5) 0.049(4) 0.011(3) 0.020(4) 0.050(5)
C43 0.107(6) 0.080(5) 0.075(5) 0.008(4) -0.011(4) 0.031(4)
C44 0.083(4) 0.064(4) 0.058(4) 0.012(3) 0.003(3) 0.025(3)
C45 0.152(12) 0.62(4) 1.19(8) 0.79(6) 0.37(3) 0.24(2)
N1 0.056(3) 0.067(3) 0.042(2) 0.020(2) 0.013(2) 0.016(2)
N2 0.057(3) 0.068(3) 0.044(3) 0.020(2) 0.009(2) 0.016(2)
O1 0.390(19) 0.368(19) 0.370(19) -0.256(17) 0.279(18) -0.196(17)
O2 0.226(9) 0.230(9) 0.297(12) 0.188(10) 0.142(9) 0.051(8)
O3 0.122(6) 0.364(15) 0.330(14) 0.203(12) 0.119(8) 0.128(8)
F1 0.186(8) 0.362(14) 0.354(13) 0.196(12) 0.098(9) 0.167(9)
F2 0.82(5) 0.87(6) 0.29(2) -0.24(3) 0.31(3) -0.40(5)
F3 0.254(9) 0.186(7) 0.245(9) 0.134(7) 0.029(7) 0.031(6)
S1 0.0956(16) 0.1115(17) 0.128(2) 0.0310(14) 0.0477(14) 0.0245(12)

loop_
_atom_type_symbol
_atom_type_description
_atom_type_scat_dispersion_real
_atom_type_scat_dispersion_imag
_atom_type_scat_source
C C 0.0033 0.0016 'International Tables Vol C Tables 4.2.6.8 and 6.1.1.4'
H H 0.0000 0.0000 'International Tables Vol C Tables 4.2.6.8 and 6.1.1.4'
N N 0.0061 0.0033 'International Tables Vol C Tables 4.2.6.8 and 6.1.1.4'
O O 0.0106 0.0060 'International Tables Vol C Tables 4.2.6.8 and 6.1.1.4'
F F 0.0171 0.0103 'International Tables Vol C Tables 4.2.6.8 and 6.1.1.4'
S S 0.1246 0.1234 'International Tables Vol C Tables 4.2.6.8 and 6.1.1.4'

loop_
_geom_angle_atom_site_label_1
_geom_angle_atom_site_label_2
_geom_angle_atom_site_label_3
_geom_angle
N2 C1 N1 106.0(4)
N2 C1 C4 121.3(5)
N1 C1 C4 132.7(5)
C3 C2 N1 107.6(5)
C3 C2 C16 128.4(5)
N1 C2 C16 124.0(5)
C2 C3 N2 107.2(5)
C2 C3 H3 126.4
N2 C3 H3 126.4
C5 C4 C1 118.0(5)
C5 C4 C21 121.6(5)
C1 C4 C21 120.0(5)
C4 C5 C6 120.7(5)
C4 C5 C27 120.6(5)
C6 C5 C27 118.7(5)
C7 C6 C11 116.9(5)
C7 C6 C5 123.1(5)
C11 C6 C5 119.7(5)
C8 C7 C6 120.8(6)
C8 C7 H7 119.6
C6 C7 H7 119.6
C7 C8 C9 120.5(6)
C7 C8 H8 119.8
C9 C8 H8 119.8
C10 C9 C8 120.5(6)
C10 C9 H9 119.8
C8 C9 H9 119.7
C9 C10 C11 119.7(5)
C9 C10 H10 120.2
C11 C10 H10 120.2
C10 C11 N2 121.0(5)
C10 C11 C6 121.6(5)
N2 C11 C6 117.4(5)
N1 C12 C13 110.9(4)
N1 C12 H12A 109.4
C13 C12 H12A 109.5
N1 C12 H12B 109.5
C13 C12 H12B 109.5
H12A C12 H12B 108.0
C17 C13 C14 119.2(6)
C17 C13 C12 120.8(5)
C14 C13 C12 119.9(5)
C20 C14 C13 117.7(5)
C20 C14 C15 118.8(5)
C13 C14 C15 123.4(5)
C16 C15 C14 127.0(5)
C16 C15 C33 119.4(5)
C14 C15 C33 113.6(5)
C15 C16 C2 126.0(5)
C15 C16 C39 121.9(5)
C2 C16 C39 112.1(5)
C18 C17 C13 121.9(6)
C18 C17 H17 119.1
C13 C17 H17 119.1
C17 C18 C19 119.5(6)
C17 C18 H18 120.2
C19 C18 H18 120.2
C20 C19 C18 120.6(7)
C20 C19 H19 119.7
C18 C19 H19 119.7
C19 C20 C14 121.0(6)
C19 C20 H20 119.5
C14 C20 H20 119.5
C26 C21 C22 119.7(6)
C26 C21 C4 122.4(6)
C22 C21 C4 117.8(5)
C23 C22 C21 119.9(7)
C23 C22 H22 120.1
C21 C22 H22 120.1
C24 C23 C22 120.1(8)
C24 C23 H23 120.0
C22 C23 H23 120.0
C23 C24 C25 121.9(8)
C23 C24 H24 119.0
C25 C24 H24 119.0
C26 C25 C24 119.4(7)
C26 C25 H25 120.3
C24 C25 H25 120.3
C21 C26 C25 119.0(8)
C21 C26 H26 120.5
C25 C26 H26 120.5
C32 C27 C28 118.6(5)
C32 C27 C5 121.0(5)
C28 C27 C5 120.4(5)
C29 C28 C27 120.8(7)
C29 C28 H28 119.6
C27 C28 H28 119.6
C28 C29 C30 120.2(7)
C28 C29 H29 119.9
C30 C29 H29 119.9
C31 C30 C29 119.5(7)
C31 C30 H30 120.2
C29 C30 H30 120.2
C30 C31 C32 120.5(7)
C30 C31 H31 119.8
C32 C31 H31 119.7
C27 C32 C31 120.3(7)
C27 C32 H32 119.8
C31 C32 H32 119.8
C38 C33 C34 118.1(5)
C38 C33 C15 121.8(5)
C34 C33 C15 120.1(5)
C35 C34 C33 120.3(6)
C35 C34 H34 119.8
C33 C34 H34 119.8
C34 C35 C36 119.8(7)
C34 C35 H35 120.1
C36 C35 H35 120.1
C37 C36 C35 120.4(7)
C37 C36 H36 119.8
C35 C36 H36 119.8
C36 C37 C38 119.9(7)
C36 C37 H37 120.0
C38 C37 H37 120.0
C33 C38 C37 121.4(7)
C33 C38 H38 119.3
C37 C38 H38 119.3
C44 C39 C40 119.2(6)
C44 C39 C16 119.4(5)
C40 C39 C16 121.3(5)
C39 C40 C41 120.4(7)
C39 C40 H40 119.8
C41 C40 H40 119.8
C42 C41 C40 120.4(7)
C42 C41 H41 119.8
C40 C41 H41 119.8
C43 C42 C41 118.8(7)
C43 C42 H42 120.6
C41 C42 H42 120.6
C42 C43 C44 121.0(7)
C42 C43 H43 119.5
C44 C43 H43 119.5
C39 C44 C43 120.1(7)
C39 C44 H44 119.9
C43 C44 H44 119.9
F1 C45 F3 114.6(10)
F1 C45 F2 117.8(14)
F3 C45 F2 115.3(14)
F1 C45 S1 111.2(12)
F3 C45 S1 111.6(11)
F2 C45 S1 81.8(16)
C1 N1 C2 109.6(4)
C1 N1 C12 128.0(4)
C2 N1 C12 120.1(4)
C1 N2 C3 109.7(4)
C1 N2 C11 122.2(4)
C3 N2 C11 128.0(5)
O3 S1 O2 132.7(6)
O3 S1 O1 102.1(6)
O2 S1 O1 103.1(6)
O3 S1 C45 112.2(6)
O2 S1 C45 106.6(6)
O1 S1 C45 91.1(9)

loop_
_geom_bond_atom_site_label_1
_geom_bond_atom_site_label_2
_geom_bond_distance
C1 N2 1.356(7)
C1 N1 1.366(6)
C1 C4 1.418(7)
C2 C3 1.344(8)
C2 N1 1.384(6)
C2 C16 1.477(7)
C3 N2 1.391(6)
C3 H3 0.9300
C4 C5 1.365(8)
C4 C21 1.493(8)
C5 C6 1.444(8)
C5 C27 1.492(7)
C6 C7 1.407(8)
C6 C11 1.410(7)
C7 C8 1.371(9)
C7 H7 0.9300
C8 C9 1.399(9)
C8 H8 0.9300
C9 C10 1.347(8)
C9 H9 0.9300
C10 C11 1.396(8)
C10 H10 0.9300
C11 N2 1.395(7)
C12 N1 1.492(7)
C12 C13 1.485(8)
C12 H12A 0.9700
C12 H12B 0.9700
C13 C17 1.399(8)
C13 C14 1.414(8)
C14 C20 1.398(8)
C14 C15 1.486(8)
C15 C16 1.348(8)
C15 C33 1.501(7)
C16 C39 1.502(8)
C17 C18 1.358(10)
C17 H17 0.9300
C18 C19 1.368(9)
C18 H18 0.9300
C19 C20 1.388(9)
C19 H19 0.9300
C20 H20 0.9300
C21 C26 1.376(8)
C21 C22 1.407(8)
C22 C23 1.403(9)
C22 H22 0.9300
C23 C24 1.325(12)
C23 H23 0.9300
C24 C25 1.388(12)
C24 H24 0.9300
C25 C26 1.418(11)
C25 H25 0.9300
C26 H26 0.9300
C27 C32 1.374(8)
C27 C28 1.403(8)
C28 C29 1.367(9)
C28 H28 0.9300
C29 C30 1.371(11)
C29 H29 0.9300
C30 C31 1.385(11)
C30 H30 0.9300
C31 C32 1.378(9)
C31 H31 0.9300
C32 H32 0.9300
C33 C38 1.375(8)
C33 C34 1.387(8)
C34 C35 1.372(9)
C34 H34 0.9300
C35 C36 1.396(11)
C35 H35 0.9300
C36 C37 1.330(11)
C36 H36 0.9300
C37 C38 1.384(9)
C37 H37 0.9300
C38 H38 0.9300
C39 C44 1.384(8)
C39 C40 1.375(8)
C40 C41 1.387(9)
C40 H40 0.9300
C41 C42 1.375(11)
C41 H41 0.9300
C42 C43 1.384(11)
C42 H42 0.9300
C43 C44 1.371(9)
C43 H43 0.9300
C44 H44 0.9300
C45 F1 1.307(11)
C45 F3 1.321(11)
C45 F2 1.361(15)
C45 S1 1.739(17)
O1 S1 1.550(10)
O2 S1 1.384(6)
O3 S1 1.329(7)

loop_
_geom_torsion_atom_site_label_1
_geom_torsion_atom_site_label_2
_geom_torsion_atom_site_label_3
_geom_torsion_atom_site_label_4
_geom_torsion
N1 C2 C3 N2 -2.1(6)
C16 C2 C3 N2 175.6(5)
N2 C1 C4 C5 8.6(8)
N1 C1 C4 C5 -172.9(5)
N2 C1 C4 C21 -164.9(5)
N1 C1 C4 C21 13.6(9)
C1 C4 C5 C6 -3.2(8)
C21 C4 C5 C6 170.2(5)
C1 C4 C5 C27 177.3(5)
C21 C4 C5 C27 -9.3(8)
C4 C5 C6 C7 -177.9(6)
C27 C5 C6 C7 1.6(8)
C4 C5 C6 C11 -4.2(8)
C27 C5 C6 C11 175.3(5)
C11 C6 C7 C8 0.2(9)
C5 C6 C7 C8 174.0(6)
C6 C7 C8 C9 -1.3(10)
C7 C8 C9 C10 1.7(10)
C8 C9 C10 C11 -1.0(10)
C9 C10 C11 N2 179.9(5)
C9 C10 C11 C6 -0.1(9)
C7 C6 C11 C10 0.5(8)
C5 C6 C11 C10 -173.6(5)
C7 C6 C11 N2 -179.5(5)
C5 C6 C11 N2 6.4(8)
N1 C12 C13 C17 119.7(5)
N1 C12 C13 C14 -64.7(6)
C17 C13 C14 C20 -1.3(8)
C12 C13 C14 C20 -177.0(5)
C17 C13 C14 C15 176.8(5)
C12 C13 C14 C15 1.1(8)
C20 C14 C15 C16 -147.3(6)
C13 C14 C15 C16 34.5(8)
C20 C14 C15 C33 31.5(7)
C13 C14 C15 C33 -146.6(5)
C14 C15 C16 C2 0.5(9)
C33 C15 C16 C2 -178.3(5)
C14 C15 C16 C39 -177.1(5)
C33 C15 C16 C39 4.1(8)
C3 C2 C16 C15 153.3(6)
N1 C2 C16 C15 -29.4(9)
C3 C2 C16 C39 -28.9(8)
N1 C2 C16 C39 148.5(5)
C14 C13 C17 C18 1.0(9)
C12 C13 C17 C18 176.7(6)
C13 C17 C18 C19 1.2(10)
C17 C18 C19 C20 -3.0(10)
C18 C19 C20 C14 2.6(10)
C13 C14 C20 C19 -0.4(8)
C15 C14 C20 C19 -178.7(5)
C5 C4 C21 C26 70.3(8)
C1 C4 C21 C26 -116.4(6)
C5 C4 C21 C22 -105.4(6)
C1 C4 C21 C22 67.9(7)
C26 C21 C22 C23 1.8(9)
C4 C21 C22 C23 177.7(5)
C21 C22 C23 C24 -0.2(11)
C22 C23 C24 C25 -0.1(12)
C23 C24 C25 C26 -1.2(12)
C22 C21 C26 C25 -3.1(9)
C4 C21 C26 C25 -178.8(6)
C24 C25 C26 C21 2.8(11)
C4 C5 C27 C32 -109.7(7)
C6 C5 C27 C32 70.8(8)
C4 C5 C27 C28 72.6(8)
C6 C5 C27 C28 -106.9(7)
C32 C27 C28 C29 -0.9(10)
C5 C27 C28 C29 176.9(6)
C27 C28 C29 C30 3.0(11)
C28 C29 C30 C31 -2.9(11)
C29 C30 C31 C32 0.7(11)
C28 C27 C32 C31 -1.3(10)
C5 C27 C32 C31 -179.1(6)
C30 C31 C32 C27 1.4(11)
C16 C15 C33 C38 61.7(8)
C14 C15 C33 C38 -117.2(6)
C16 C15 C33 C34 -119.0(6)
C14 C15 C33 C34 62.0(7)
C38 C33 C34 C35 0.8(9)
C15 C33 C34 C35 -178.5(6)
C33 C34 C35 C36 -0.9(11)
C34 C35 C36 C37 -0.6(12)
C35 C36 C37 C38 2.2(13)
C34 C33 C38 C37 0.8(10)
C15 C33 C38 C37 -180.0(6)
C36 C37 C38 C33 -2.3(12)
C15 C16 C39 C44 73.1(7)
C2 C16 C39 C44 -104.8(6)
C15 C16 C39 C40 -111.6(6)
C2 C16 C39 C40 70.5(7)
C44 C39 C40 C41 -1.7(9)
C16 C39 C40 C41 -177.0(5)
C39 C40 C41 C42 1.6(10)
C40 C41 C42 C43 -2.2(10)
C41 C42 C43 C44 3.0(11)
C40 C39 C44 C43 2.5(9)
C16 C39 C44 C43 177.9(6)
C42 C43 C44 C39 -3.2(10)
N2 C1 N1 C2 0.5(5)
C4 C1 N1 C2 -178.2(6)
N2 C1 N1 C12 -161.8(5)
C4 C1 N1 C12 19.5(9)
C3 C2 N1 C1 1.0(6)
C16 C2 N1 C1 -176.8(5)
C3 C2 N1 C12 165.0(5)
C16 C2 N1 C12 -12.9(7)
C13 C12 N1 C1 -126.5(5)
C13 C12 N1 C2 72.8(6)
N1 C1 N2 C3 -1.8(5)
C4 C1 N2 C3 177.1(5)
N1 C1 N2 C11 174.7(5)
C4 C1 N2 C11 -6.4(8)
C2 C3 N2 C1 2.5(6)
C2 C3 N2 C11 -173.7(5)
C10 C11 N2 C1 178.8(5)
C6 C11 N2 C1 -1.2(8)
C10 C11 N2 C3 -5.4(8)
C6 C11 N2 C3 174.6(5)
F1 C45 S1 O3 161.4(10)
F3 C45 S1 O3 32.1(14)
F2 C45 S1 O3 -82.0(11)
F1 C45 S1 O2 -46.2(13)
F3 C45 S1 O2 -175.5(10)
F2 C45 S1 O2 70.5(9)
F1 C45 S1 O1 57.8(11)
F3 C45 S1 O1 -71.5(11)
F2 C45 S1 O1 174.5(9)
